data_7153342
loop_
_publ_author_name
'Li, Nan'
'Song, Jin'
'Tu, Xi-Feng'
'Liu, Bin'
'Chen, Xiao-Hua'
'Gong, Liu-Zhu'

_publ_section_title
;
 Organocatalytic asymmetric intramolecular [3+2] cycloaddition: a
 straightforward approach to access multiply substituted
 hexahydrochromeno[4,3-b]pyrrolidine derivatives in high optical purity.
;
_journal_issue 9
_journal_name_full 'Organic &amp; biomolecular chemistry'
_journal_page_first 2016
_journal_page_last 2019
_journal_paper_doi 10.1039/c002369h
_journal_volume 8
_journal_year 2010
_chemical_absolute_configuration ad
_chemical_formula_sum 'C22 H22 Cl N O5'
_chemical_formula_weight 415.86
_chemical_name_systematic
;
?
;
_space_group_IT_number 4
_symmetry_cell_setting monoclinic
_symmetry_space_group_name_Hall 'P 2yb'
_symmetry_space_group_name_H-M 'P 1 21 1'
_atom_sites_solution_hydrogens geom
_atom_sites_solution_primary direct
_atom_sites_solution_secondary difmap
_audit_creation_method SHELXL-97
_cell_angle_alpha 90.00
_cell_angle_beta 92.706(11)
_cell_angle_gamma 90.00
_cell_formula_units_Z 2
_cell_length_a 9.6104(10)
_cell_length_b 6.8695(13)
_cell_length_c 15.6735(17)
_cell_measurement_reflns_used 2786
_cell_measurement_temperature 291(2)
_cell_measurement_theta_max 59.9926
_cell_measurement_theta_min 2.8258
_cell_volume 1033.6(2)
_computing_cell_refinement 'CrysAlisPro (Oxford Diffraction Ltd.)'
_computing_data_collection 'CrysAlisPro (Oxford Diffraction Ltd.)'
_computing_data_reduction 'CrysAlisPro (Oxford Diffraction Ltd.)'
_computing_molecular_graphics 'Ortep-3 (L. J. Farrugia, 2001)'
_computing_publication_material SHELXL-97
_computing_structure_refinement 'SHELXL-97 (Sheldrick, 1997)'
_computing_structure_solution 'SHELXS-97 (Sheldrick, 1997)'
_diffrn_ambient_temperature 291(2)
_diffrn_detector_area_resol_mean 15.9149
_diffrn_measured_fraction_theta_full 0.952
_diffrn_measured_fraction_theta_max 0.952
_diffrn_measurement_device_type 'Gemini S Ultra, Oxford Diffraction'
_diffrn_measurement_method '\w scans'
_diffrn_radiation_monochromator mirror
_diffrn_radiation_source 'Enhance Ultra (Cu) X-ray Source'
_diffrn_radiation_type CuK\a
_diffrn_radiation_wavelength 1.54184
_diffrn_reflns_av_R_equivalents 0.0293
_diffrn_reflns_av_sigmaI/netI 0.0378
_diffrn_reflns_limit_h_max 10
_diffrn_reflns_limit_h_min -10
_diffrn_reflns_limit_k_max 7
_diffrn_reflns_limit_k_min -7
_diffrn_reflns_limit_l_max 16
_diffrn_reflns_limit_l_min -17
_diffrn_reflns_number 6480
_diffrn_reflns_theta_full 60.01
_diffrn_reflns_theta_max 60.01
_diffrn_reflns_theta_min 2.82
_exptl_absorpt_coefficient_mu 1.921
_exptl_absorpt_correction_T_max 0.7486
_exptl_absorpt_correction_T_min 0.5965
_exptl_absorpt_correction_type multi-scan
_exptl_absorpt_process_details
;
CrysAlisPro, Oxford Diffraction Ltd.,
Version 1.171.33.52 (release 06-11-2009 CrysAlis171 .NET)
(compiled Nov 6 2009,16:24:50)
Empirical absorption correction using spherical harmonics,
implemented in SCALE3 ABSPACK scaling algorithm.
;
_exptl_crystal_colour colorless
_exptl_crystal_density_diffrn 1.336
_exptl_crystal_density_method 'not measured'
_exptl_crystal_description needle
_exptl_crystal_F_000 436
_exptl_crystal_size_max 0.30
_exptl_crystal_size_mid 0.20
_exptl_crystal_size_min 0.16
_refine_diff_density_max 0.481
_refine_diff_density_min -0.445
_refine_diff_density_rms 0.053
_refine_ls_abs_structure_details 'Flack H D (1983), Acta Cryst. A39, 876-881'
_refine_ls_abs_structure_Flack 0.03(4)
_refine_ls_extinction_method none
_refine_ls_goodness_of_fit_ref 1.006
_refine_ls_hydrogen_treatment mixed
_refine_ls_matrix_type full
_refine_ls_number_parameters 267
_refine_ls_number_reflns 2778
_refine_ls_number_restraints 24
_refine_ls_restrained_S_all 1.085
_refine_ls_R_factor_all 0.0712
_refine_ls_R_factor_gt 0.0581
_refine_ls_shift/su_max 0.000
_refine_ls_shift/su_mean 0.000
_refine_ls_structure_factor_coef Fsqd
_refine_ls_weighting_details 'calc w=1/[\s^2^(Fo^2^)+(0.0703P)^2^+0.9815P] where P=(Fo^2^+2Fc^2^)/3'
_refine_ls_weighting_scheme calc
_refine_ls_wR_factor_gt 0.1447
_refine_ls_wR_factor_ref 0.1564
_reflns_number_gt 2219
_reflns_number_total 2778
_reflns_threshold_expression >2sigma(I)
_cod_data_source_file c002369h.txt
_cod_data_source_block 091204
_cod_original_sg_symbol_H-M 'P 21'
_cod_database_code 7153342

loop_
_symmetry_equiv_pos_as_xyz
'x, y, z'
'-x, y+1/2, -z'

loop_
_atom_site_label
_atom_site_type_symbol
_atom_site_fract_x
_atom_site_fract_y
_atom_site_fract_z
_atom_site_U_iso_or_equiv
_atom_site_adp_type
_atom_site_occupancy
_atom_site_symmetry_multiplicity
_atom_site_calc_flag
_atom_site_refinement_flags
Cl1 Cl 0.6567(2) 0.3723(4) 0.44512(13) 0.1035(7) Uani 1 1 d .
O1 O 0.1574(4) 1.1285(6) -0.0031(2) 0.0713(12) Uani 1 1 d .
O3 O 0.0606(4) 0.8430(6) 0.3913(2) 0.0637(10) Uani 1 1 d .
O4 O -0.1017(4) 0.8697(8) 0.2279(3) 0.0847(14) Uani 1 1 d .
N1 N 0.2929(5) 1.0969(7) 0.2549(3) 0.0573(13) Uani 1 1 d .
O2 O 0.1083(5) 1.1561(7) 0.3718(3) 0.0757(12) Uani 1 1 d .
C8 C 0.1393(5) 0.8262(8) 0.2038(3) 0.0494(13) Uani 1 1 d .
H8 H 0.1918 0.7146 0.1834 0.059 Uiso 1 1 calc R
C7 C 0.2236(5) 0.9211(8) 0.2861(3) 0.0497(13) Uani 1 1 d .
O5 O -0.0145(5) 0.5686(8) 0.2235(3) 0.0956(14) Uani 1 1 d DU
C3 C 0.2970(6) 0.5898(9) 0.3503(3) 0.0573(15) Uani 1 1 d .
H3 H 0.2060 0.5459 0.3410 0.069 Uiso 1 1 calc R
C4 C 0.3309(6) 0.7805(8) 0.3255(3) 0.0526(14) Uani 1 1 d .
C21 C 0.1239(6) 0.9909(10) 0.3541(3) 0.0548(14) Uani 1 1 d .
C9 C 0.1466(5) 0.9930(8) 0.1391(3) 0.0494(13) Uani 1 1 d .
H9 H 0.0772 1.0914 0.1527 0.059 Uiso 1 1 calc R
C10 C 0.2897(5) 1.0731(9) 0.1619(3) 0.0518(13) Uani 1 1 d .
H10 H 0.3582 0.9734 0.1485 0.062 Uiso 1 1 calc R
C13 C 0.1335(6) 0.9503(9) 0.0440(4) 0.0621(16) Uani 1 1 d .
H13A H 0.2012 0.8525 0.0294 0.074 Uiso 1 1 calc R
H13B H 0.0412 0.9003 0.0290 0.074 Uiso 1 1 calc R
C2 C 0.3955(6) 0.4659(9) 0.3880(4) 0.0620(15) Uani 1 1 d .
H2 H 0.3707 0.3415 0.4052 0.074 Uiso 1 1 calc R
C11 C 0.3189(6) 1.2503(8) 0.1105(3) 0.0516(14) Uani 1 1 d .
C12 C 0.2543(6) 1.2609(9) 0.0275(4) 0.0562(14) Uani 1 1 d .
C18 C -0.0062(7) 0.7638(11) 0.2190(4) 0.0695(14) Uani 1 1 d U
C5 C 0.4699(6) 0.8341(11) 0.3386(4) 0.0720(18) Uani 1 1 d .
H5 H 0.4969 0.9582 0.3223 0.086 Uiso 1 1 calc R
C6 C 0.5689(7) 0.7113(13) 0.3747(5) 0.086(2) Uani 1 1 d .
H6 H 0.6612 0.7513 0.3821 0.103 Uiso 1 1 calc R
C14 C 0.2847(7) 1.4152(11) -0.0259(4) 0.0723(19) Uani 1 1 d .
H14 H 0.2404 1.4239 -0.0798 0.087 Uiso 1 1 calc R
C17 C 0.4111(6) 1.3925(9) 0.1365(4) 0.0610(15) Uani 1 1 d .
H17 H 0.4541 1.3855 0.1908 0.073 Uiso 1 1 calc R
C16 C 0.4422(6) 1.5489(10) 0.0829(5) 0.0722(18) Uani 1 1 d .
H16 H 0.5032 1.6465 0.1018 0.087 Uiso 1 1 calc R
C15 C 0.3795(7) 1.5550(11) 0.0002(5) 0.0733(18) Uani 1 1 d .
H15 H 0.4023 1.6542 -0.0370 0.088 Uiso 1 1 calc R
C22 C -0.0451(6) 0.8991(11) 0.4495(4) 0.0770(19) Uani 1 1 d .
H22A H -0.0026 0.9706 0.4965 0.116 Uiso 1 1 calc R
H22B H -0.0892 0.7846 0.4707 0.116 Uiso 1 1 calc R
H22C H -0.1136 0.9793 0.4200 0.116 Uiso 1 1 calc R
C1 C 0.5299(7) 0.5295(11) 0.3997(4) 0.0713(18) Uani 1 1 d .
C20 C -0.1961(10) 0.3309(15) 0.1955(6) 0.127(3) Uani 1 1 d DU
H20A H -0.2422 0.3826 0.1448 0.190 Uiso 1 1 calc R
H20B H -0.2602 0.2523 0.2256 0.190 Uiso 1 1 calc R
H20C H -0.1184 0.2526 0.1801 0.190 Uiso 1 1 calc R
C19 C -0.1465(9) 0.4908(13) 0.2503(6) 0.117(2) Uani 1 1 d DU
H19A H -0.2156 0.5938 0.2487 0.140 Uiso 1 1 calc R
H19B H -0.1351 0.4450 0.3087 0.140 Uiso 1 1 calc R
H1 H 0.229(10) 1.184(16) 0.263(6) 0.140 Uiso 1 1 d .

loop_
_atom_site_aniso_label
_atom_site_aniso_U_11
_atom_site_aniso_U_22
_atom_site_aniso_U_33
_atom_site_aniso_U_23
_atom_site_aniso_U_13
_atom_site_aniso_U_12
Cl1 0.0811(11) 0.1290(18) 0.0999(13) 0.0342(13) -0.0020(9) 0.0290(12)
O1 0.082(3) 0.066(3) 0.065(3) 0.009(2) -0.007(2) -0.005(2)
O3 0.068(2) 0.060(3) 0.065(2) 0.005(2) 0.0176(19) -0.006(2)
O4 0.057(2) 0.104(4) 0.093(3) 0.016(3) 0.007(2) -0.003(3)
N1 0.068(3) 0.056(4) 0.048(2) 0.004(2) 0.004(2) -0.015(2)
O2 0.095(3) 0.055(3) 0.081(3) -0.005(2) 0.034(2) -0.004(3)
C8 0.051(3) 0.048(4) 0.050(3) -0.001(2) 0.004(2) 0.001(2)
C7 0.055(3) 0.049(4) 0.046(3) -0.002(2) 0.009(2) -0.006(3)
O5 0.098(2) 0.090(2) 0.100(2) -0.0052(18) 0.0136(17) -0.0145(18)
C3 0.060(3) 0.051(4) 0.061(3) -0.007(3) 0.001(3) -0.008(3)
C4 0.056(3) 0.056(4) 0.046(3) -0.005(3) 0.005(2) -0.005(3)
C21 0.061(3) 0.052(4) 0.051(3) -0.001(3) 0.006(3) -0.007(3)
C9 0.051(3) 0.050(3) 0.048(3) 0.001(2) 0.005(2) -0.003(2)
C10 0.052(3) 0.055(4) 0.050(3) -0.001(3) 0.011(2) -0.001(3)
C13 0.061(3) 0.068(5) 0.057(3) -0.007(3) -0.002(3) -0.006(3)
C2 0.071(4) 0.051(4) 0.064(3) 0.003(3) 0.005(3) 0.005(3)
C11 0.051(3) 0.050(4) 0.055(3) 0.002(3) 0.015(2) 0.003(3)
C12 0.053(3) 0.055(4) 0.061(3) 0.004(3) 0.010(3) 0.006(3)
C18 0.068(4) 0.088(2) 0.053(3) -0.002(3) 0.003(3) 0.005(3)
C5 0.055(3) 0.074(5) 0.087(4) 0.015(4) 0.002(3) -0.013(3)
C6 0.047(3) 0.114(7) 0.098(5) 0.018(5) 0.003(3) 0.003(4)
C14 0.070(4) 0.082(5) 0.067(4) 0.024(4) 0.021(3) 0.027(4)
C17 0.055(3) 0.057(4) 0.072(3) 0.004(3) 0.015(3) 0.006(3)
C16 0.063(4) 0.064(5) 0.093(5) 0.012(4) 0.031(3) 0.000(3)
C15 0.069(4) 0.063(5) 0.091(5) 0.014(4) 0.031(4) 0.008(4)
C22 0.072(4) 0.080(5) 0.081(4) 0.002(4) 0.030(3) -0.010(4)
C1 0.068(4) 0.083(5) 0.062(4) 0.005(3) -0.005(3) 0.007(4)
C20 0.123(4) 0.128(4) 0.129(4) -0.003(2) 0.006(2) -0.003(2)
C19 0.111(3) 0.117(3) 0.124(3) -0.001(2) 0.023(2) -0.026(2)

loop_
_atom_type_symbol
_atom_type_description
_atom_type_scat_dispersion_real
_atom_type_scat_dispersion_imag
_atom_type_scat_source
C C 0.0181 0.0091 'International Tables Vol C Tables 4.2.6.8 and 6.1.1.4'
H H 0.0000 0.0000 'International Tables Vol C Tables 4.2.6.8 and 6.1.1.4'
N N 0.0311 0.0180 'International Tables Vol C Tables 4.2.6.8 and 6.1.1.4'
O O 0.0492 0.0322 'International Tables Vol C Tables 4.2.6.8 and 6.1.1.4'
Cl Cl 0.3639 0.7018 'International Tables Vol C Tables 4.2.6.8 and 6.1.1.4'

loop_
_geom_angle_atom_site_label_1
_geom_angle_atom_site_label_2
_geom_angle_atom_site_label_3
_geom_angle
C12 O1 C13 120.1(4)
C21 O3 C22 114.9(5)
C10 N1 C7 104.5(4)
C10 N1 H1 104(7)
C7 N1 H1 101(7)
C18 C8 C9 113.1(5)
C18 C8 C7 115.1(4)
C9 C8 C7 100.8(4)
C18 C8 H8 109.1
C9 C8 H8 109.1
C7 C8 H8 109.1
N1 C7 C4 110.3(4)
N1 C7 C21 106.2(5)
C4 C7 C21 110.3(4)
N1 C7 C8 106.3(4)
C4 C7 C8 111.7(4)
C21 C7 C8 111.7(4)
C18 O5 C19 115.8(7)
C2 C3 C4 121.8(5)
C2 C3 H3 119.1
C4 C3 H3 119.1
C5 C4 C3 116.0(5)
C5 C4 C7 121.3(5)
C3 C4 C7 122.7(5)
O2 C21 O3 124.4(6)
O2 C21 C7 123.5(6)
O3 C21 C7 112.1(6)
C10 C9 C13 109.6(4)
C10 C9 C8 100.7(4)
C13 C9 C8 120.0(5)
C10 C9 H9 108.6
C13 C9 H9 108.6
C8 C9 H9 108.6
N1 C10 C11 116.7(5)
N1 C10 C9 104.6(4)
C11 C10 C9 111.2(5)
N1 C10 H10 108.0
C11 C10 H10 108.0
C9 C10 H10 108.0
O1 C13 C9 109.1(5)
O1 C13 H13A 109.9
C9 C13 H13A 109.9
O1 C13 H13B 109.9
C9 C13 H13B 109.9
H13A C13 H13B 108.3
C1 C2 C3 118.9(6)
C1 C2 H2 120.6
C3 C2 H2 120.6
C17 C11 C12 119.1(5)
C17 C11 C10 123.8(5)
C12 C11 C10 116.9(5)
O1 C12 C14 117.0(5)
O1 C12 C11 123.2(5)
C14 C12 C11 119.7(6)
O4 C18 O5 123.9(7)
O4 C18 C8 125.4(7)
O5 C18 C8 110.7(6)
C6 C5 C4 122.7(7)
C6 C5 H5 118.7
C4 C5 H5 118.7
C1 C6 C5 119.0(6)
C1 C6 H6 120.5
C5 C6 H6 120.5
C15 C14 C12 120.7(6)
C15 C14 H14 119.7
C12 C14 H14 119.7
C11 C17 C16 121.4(6)
C11 C17 H17 119.3
C16 C17 H17 119.3
C15 C16 C17 118.7(7)
C15 C16 H16 120.6
C17 C16 H16 120.6
C14 C15 C16 120.3(6)
C14 C15 H15 119.9
C16 C15 H15 119.9
O3 C22 H22A 109.5
O3 C22 H22B 109.5
H22A C22 H22B 109.5
O3 C22 H22C 109.5
H22A C22 H22C 109.5
H22B C22 H22C 109.5
C6 C1 C2 121.6(6)
C6 C1 Cl1 118.9(5)
C2 C1 Cl1 119.4(6)
C19 C20 H20A 109.5
C19 C20 H20B 109.5
H20A C20 H20B 109.5
C19 C20 H20C 109.5
H20A C20 H20C 109.5
H20B C20 H20C 109.5
O5 C19 C20 111.8(8)
O5 C19 H19A 109.3
C20 C19 H19A 109.3
O5 C19 H19B 109.3
C20 C19 H19B 109.3
H19A C19 H19B 107.9

loop_
_geom_bond_atom_site_label_1
_geom_bond_atom_site_label_2
_geom_bond_distance
Cl1 C1 1.754(7)
O1 C12 1.371(7)
O1 C13 1.454(7)
O3 C21 1.333(7)
O3 C22 1.450(7)
O4 C18 1.185(8)
N1 C10 1.466(7)
N1 C7 1.474(7)
N1 H1 0.87(10)
O2 C21 1.180(7)
C8 C18 1.492(8)
C8 C9 1.534(7)
C8 C7 1.626(7)
C8 H8 0.9800
C7 C4 1.522(8)
C7 C21 1.543(8)
O5 C18 1.345(8)
O5 C19 1.457(7)
C3 C2 1.385(8)
C3 C4 1.409(8)
C3 H3 0.9300
C4 C5 1.392(8)
C9 C10 1.508(7)
C9 C13 1.519(7)
C9 H9 0.9800
C10 C11 1.494(8)
C10 H10 0.9800
C13 H13A 0.9700
C13 H13B 0.9700
C2 C1 1.367(9)
C2 H2 0.9300
C11 C17 1.368(8)
C11 C12 1.417(8)
C12 C14 1.389(9)
C5 C6 1.374(9)
C5 H5 0.9300
C6 C1 1.367(10)
C6 H6 0.9300
C14 C15 1.373(9)
C14 H14 0.9300
C17 C16 1.405(9)
C17 H17 0.9300
C16 C15 1.403(9)
C16 H16 0.9300
C15 H15 0.9300
C22 H22A 0.9600
C22 H22B 0.9600
C22 H22C 0.9600
C20 C19 1.460(8)
C20 H20A 0.9600
C20 H20B 0.9600
C20 H20C 0.9600
C19 H19A 0.9700
C19 H19B 0.9700

loop_
_geom_torsion_atom_site_label_1
_geom_torsion_atom_site_label_2
_geom_torsion_atom_site_label_3
_geom_torsion_atom_site_label_4
_geom_torsion
C10 N1 C7 C4 104.6(5)
C10 N1 C7 C21 -135.9(4)
C10 N1 C7 C8 -16.7(5)
C18 C8 C7 N1 -134.7(5)
C9 C8 C7 N1 -12.6(5)
C18 C8 C7 C4 105.0(6)
C9 C8 C7 C4 -132.9(4)
C18 C8 C7 C21 -19.1(7)
C9 C8 C7 C21 102.9(5)
C2 C3 C4 C5 2.1(8)
C2 C3 C4 C7 -178.3(5)
N1 C7 C4 C5 8.3(7)
C21 C7 C4 C5 -108.8(6)
C8 C7 C4 C5 126.3(5)
N1 C7 C4 C3 -171.3(4)
C21 C7 C4 C3 71.6(6)
C8 C7 C4 C3 -53.3(6)
C22 O3 C21 O2 7.4(8)
C22 O3 C21 C7 -173.9(4)
N1 C7 C21 O2 2.5(7)
C4 C7 C21 O2 122.0(6)
C8 C7 C21 O2 -113.1(6)
N1 C7 C21 O3 -176.2(4)
C4 C7 C21 O3 -56.7(6)
C8 C7 C21 O3 68.3(6)
C18 C8 C9 C10 159.2(5)
C7 C8 C9 C10 35.8(5)
C18 C8 C9 C13 -80.6(7)
C7 C8 C9 C13 156.0(5)
C7 N1 C10 C11 164.6(4)
C7 N1 C10 C9 41.2(5)
C13 C9 C10 N1 -176.6(5)
C8 C9 C10 N1 -49.2(5)
C13 C9 C10 C11 56.5(6)
C8 C9 C10 C11 -176.1(4)
C12 O1 C13 C9 36.2(7)
C10 C9 C13 O1 -58.8(6)
C8 C9 C13 O1 -174.5(4)
C4 C3 C2 C1 -1.5(9)
N1 C10 C11 C17 34.8(8)
C9 C10 C11 C17 154.7(5)
N1 C10 C11 C12 -150.3(5)
C9 C10 C11 C12 -30.4(7)
C13 O1 C12 C14 171.9(5)
C13 O1 C12 C11 -10.4(8)
C17 C11 C12 O1 -177.9(5)
C10 C11 C12 O1 6.9(8)
C17 C11 C12 C14 -0.3(8)
C10 C11 C12 C14 -175.5(5)
C19 O5 C18 O4 -7.0(10)
C19 O5 C18 C8 171.5(6)
C9 C8 C18 O4 -43.0(8)
C7 C8 C18 O4 72.2(8)
C9 C8 C18 O5 138.5(5)
C7 C8 C18 O5 -106.3(6)
C3 C4 C5 C6 -1.0(9)
C7 C4 C5 C6 179.4(6)
C4 C5 C6 C1 -0.7(11)
O1 C12 C14 C15 179.4(5)
C11 C12 C14 C15 1.7(8)
C12 C11 C17 C16 0.4(8)
C10 C11 C17 C16 175.2(5)
C11 C17 C16 C15 -1.7(9)
C12 C14 C15 C16 -3.0(9)
C17 C16 C15 C14 3.0(9)
C5 C6 C1 C2 1.3(11)
C5 C6 C1 Cl1 179.6(6)
C3 C2 C1 C6 -0.3(10)
C3 C2 C1 Cl1 -178.5(5)
C18 O5 C19 C20 133.6(8)
